data_7703348
loop_
_publ_author_name
'Zhang, Jian-Han'
'Wu, Qi'
'Lai, Wen-Zhong'

_publ_section_title
;
 A study of composition effects on the bandgaps in a series of new alkali
 metal aluminum/gallium iodates.
;
_journal_issue 7
_journal_name_full 'Dalton transactions (Cambridge, England : 2003)'
_journal_page_first 2337
_journal_page_last 2344
_journal_paper_doi 10.1039/d0dt00035c
_journal_volume 49
_journal_year 2020
_chemical_formula_moiety 'Al H I6 O18 Rb2'
_chemical_formula_sum 'Al H I6 O18 Rb2'
_chemical_formula_weight 1248.33
_space_group_crystal_system triclinic
_space_group_IT_number 2
_space_group_name_Hall '-P 1'
_space_group_name_H-M_alt 'P -1'
_atom_sites_solution_hydrogens geom
_audit_creation_date 2019-12-29
_audit_creation_method
;
Olex2 1.2
(compiled 2018.05.29 svn.r3508 for OlexSys, GUI svn.r5506)
;
_audit_update_record
;
2020-01-05 deposited with the CCDC.	2020-01-22 downloaded from the CCDC.
;
_cell_angle_alpha 99.143(3)
_cell_angle_beta 96.684(3)
_cell_angle_gamma 97.015(3)
_cell_formula_units_Z 1
_cell_length_a 7.6096(3)
_cell_length_b 7.6494(3)
_cell_length_c 7.6650(3)
_cell_measurement_reflns_used 3887
_cell_measurement_temperature 293(2)
_cell_measurement_theta_max 30.4230
_cell_measurement_theta_min 2.6810
_cell_volume 432.99(3)
_computing_cell_refinement 'CrysAlisPro 1.171.39.46e (Rigaku OD, 2018)'
_computing_data_collection 'CrysAlisPro 1.171.39.46e (Rigaku OD, 2018)'
_computing_data_reduction 'CrysAlisPro 1.171.39.46e (Rigaku OD, 2018)'
_computing_molecular_graphics 'Olex2 (Dolomanov et al., 2009)'
_computing_publication_material 'Olex2 (Dolomanov et al., 2009)'
_computing_structure_refinement 'ShelXL (Sheldrick, 2015)'
_computing_structure_solution 'SHELXS-97 (Sheldrick, 2008)'
_diffrn_ambient_temperature 293(2)
_diffrn_detector 'CCD plate'
_diffrn_measured_fraction_theta_full 0.990
_diffrn_measured_fraction_theta_max 0.988
_diffrn_measurement_details
;
List of Runs (angles in degrees, time in seconds):

  # Type    Start    End  Width  t~exp~   \w     \q     \k     \f   Frames
#--------------------------------------------------------------------------
  1  \w     74.00 105.00   0.50    4.63    --   20.00  54.00 120.00   62
  2  \w    -73.00  -3.00   0.50    4.63    --   20.00  54.00 -30.00  140
  3  \w      2.00 110.00   0.50    4.63    --   20.00  54.00 -30.00  216
  4  \w    -67.00 -41.00   0.50    4.63    --   20.00  54.00-150.00   52
  5  \w      6.00  54.00   0.50    4.63    --   20.00  54.00-150.00   96
  6  \w    -73.00 -44.00   0.50    4.63    --   20.00  54.00  60.00   58
  7  \w    -10.00  73.00   0.50    4.63    --   20.00  54.00  60.00  166
  8  \w    -73.00 -19.00   0.50    4.63    --   20.00  54.00-180.00  108
  9  \w      6.00 104.00   0.50    4.63    --   20.00  54.00-180.00  196
 10  \w    -63.00  -2.00   0.50    4.63    --   20.00  54.00-120.00  122
 11  \w     28.00  53.00   0.50    4.63    --   20.00  54.00-120.00   50
 12  \w     56.00  82.00   0.50    4.63    --   20.00  54.00-120.00   52
 13  \w    -60.00 -32.00   0.50    4.63    --   20.00  54.00  90.00   56
 14  \w     19.00  45.00   0.50    4.63    --   20.00  54.00  90.00   52
 15  \w    -24.00  57.00   0.50    4.63    --   20.00  54.00 120.00  162
;
_diffrn_measurement_device 'two-circle diffractometer'
_diffrn_measurement_device_type 'XtaLAB Mini II'
_diffrn_measurement_method '\w scans'
_diffrn_orient_matrix_type 'CrysAlisPro convention (1999,Acta A55,543-557)'
_diffrn_orient_matrix_UB_11 -0.0453578000
_diffrn_orient_matrix_UB_12 0.0642355000
_diffrn_orient_matrix_UB_13 0.0467243000
_diffrn_orient_matrix_UB_21 -0.0672197000
_diffrn_orient_matrix_UB_22 -0.0692519000
_diffrn_orient_matrix_UB_23 0.0097383000
_diffrn_orient_matrix_UB_31 0.0491602000
_diffrn_orient_matrix_UB_32 -0.0091730000
_diffrn_orient_matrix_UB_33 0.0817258000
_diffrn_radiation_monochromator graphite
_diffrn_radiation_probe x-ray
_diffrn_radiation_type MoK\a
_diffrn_radiation_wavelength 0.71073
_diffrn_reflns_av_R_equivalents 0.0185
_diffrn_reflns_av_unetI/netI 0.0232
_diffrn_reflns_Laue_measured_fraction_full 0.990
_diffrn_reflns_Laue_measured_fraction_max 0.988
_diffrn_reflns_limit_h_max 9
_diffrn_reflns_limit_h_min -9
_diffrn_reflns_limit_k_max 9
_diffrn_reflns_limit_k_min -9
_diffrn_reflns_limit_l_max 9
_diffrn_reflns_limit_l_min -9
_diffrn_reflns_number 4943
_diffrn_reflns_point_group_measured_fraction_full 0.990
_diffrn_reflns_point_group_measured_fraction_max 0.988
_diffrn_reflns_theta_full 25.242
_diffrn_reflns_theta_max 26.370
_diffrn_reflns_theta_min 2.718
_diffrn_source 'fine-focus sealed X-ray tube'
_diffrn_source_type 'Rigaku (Mo) X-ray Source'
_exptl_absorpt_coefficient_mu 16.489
_exptl_absorpt_correction_T_max 1.00000
_exptl_absorpt_correction_T_min 0.54980
_exptl_absorpt_correction_type multi-scan
_exptl_absorpt_process_details
;
CrysAlisPro 1.171.39.46e (Rigaku Oxford Diffraction, 2018)
Empirical absorption correction using spherical harmonics,
 implemented in SCALE3 ABSPACK scaling algorithm.
;
_exptl_crystal_density_diffrn 4.787
_exptl_crystal_density_method 'not measured'
_exptl_crystal_description block
_exptl_crystal_F_000 550
_refine_diff_density_max 1.533
_refine_diff_density_min -1.187
_refine_diff_density_rms 0.193
_refine_ls_extinction_method none
_refine_ls_goodness_of_fit_ref 1.146
_refine_ls_hydrogen_treatment constr
_refine_ls_matrix_type full
_refine_ls_number_parameters 124
_refine_ls_number_reflns 1759
_refine_ls_number_restraints 3
_refine_ls_restrained_S_all 1.775
_refine_ls_R_factor_all 0.0253
_refine_ls_R_factor_gt 0.0229
_refine_ls_shift/su_max 0.005
_refine_ls_shift/su_mean 0.000
_refine_ls_structure_factor_coef Fsqd
_refine_ls_weighting_details 'w=1/[\s^2^(Fo^2^)+(0.0137P)^2^+3.5379P] where P=(Fo^2^+2Fc^2^)/3'
_refine_ls_weighting_scheme calc
_refine_ls_wR_factor_gt 0.0516
_refine_ls_wR_factor_ref 0.0523
_reflns_Friedel_coverage 0.000
_reflns_number_gt 1659
_reflns_number_total 1759
_reflns_threshold_expression 'I > 2\s(I)'
_cod_data_source_file d0dt00035c2.cif
_cod_data_source_block Rb2Al(IO3)4(H0.5IO3)2
_cod_depositor_comments 'Adding full bibliography for 7703346--7703349.cif.'
_cod_database_code 7703348
_shelx_shelxl_version_number 2017/1
_chemical_oxdiff_formula RbAlIO
_shelx_space_group_comment
;
The symmetry employed for this shelxl refinement is uniquely defined
by the following loop, which should always be used as a source of
symmetry information in preference to the above space-group names.
They are only intended as comments.
;
_reflns_odcompleteness_completeness 99.10
_reflns_odcompleteness_iscentric 1
_reflns_odcompleteness_theta 26.32
_olex2_refinement_description
;
1. Fixed Uiso
 At 1.5 times of:
  All O(H) groups
2. Restrained distances
 O9-H9
 0.85 with sigma of 0.01
 I3-H9
 2.226636 with sigma of 0.02
 Rb1-H9
 3.529514 with sigma of 0.02
3. Others
 Fixed Sof: H9(0.5)
4.a Tetrahedral OH refined with riding coordinates:
 O9(H9)
;
_olex2_submission_special_instructions 'No special instructions were received'
_oxdiff_exptl_absorpt_empirical_details
;
Empirical correction (ABSPACK) includes:
- Absorption correction using spherical harmonics
- Frame scaling
;
_oxdiff_exptl_absorpt_empirical_full_max 1.394
_oxdiff_exptl_absorpt_empirical_full_min 0.709

loop_
_space_group_symop_operation_xyz
'x, y, z'
'-x, -y, -z'

loop_
_atom_site_label
_atom_site_type_symbol
_atom_site_fract_x
_atom_site_fract_y
_atom_site_fract_z
_atom_site_U_iso_or_equiv
_atom_site_adp_type
_atom_site_occupancy
_atom_site_site_symmetry_order
_atom_site_calc_flag
_atom_site_refinement_flags_posn
_atom_site_refinement_flags_adp
_atom_site_refinement_flags_occupancy
Rb1 Rb 0.83590(8) 0.82257(8) -0.15525(8) 0.01742(14) Uani 1 1 d D . .
Al1 Al 0.500000 0.500000 0.500000 0.0069(4) Uani 1 2 d S T P
I1 I 0.33932(4) 0.70828(4) 0.14762(4) 0.00789(9) Uani 1 1 d . . .
I2 I 0.30879(4) 0.84902(4) 0.66814(4) 0.00765(9) Uani 1 1 d . . .
I3 I 0.86410(5) 0.65873(5) 0.31533(5) 0.00994(10) Uani 1 1 d D . .
O1 O 0.3379(5) 0.5725(6) 0.3250(5) 0.0143(8) Uani 1 1 d . . .
O2 O 0.1008(5) 0.6890(6) 0.0990(6) 0.0176(9) Uani 1 1 d . . .
O3 O 0.3892(6) 0.9231(6) 0.2926(6) 0.0180(9) Uani 1 1 d . . .
O4 O 0.4537(5) 0.6764(5) 0.6855(5) 0.0125(8) Uani 1 1 d . . .
O5 O 0.3100(6) 0.9178(5) 0.9028(5) 0.0157(9) Uani 1 1 d . . .
O6 O 0.0968(5) 0.6980(6) 0.6169(6) 0.0191(9) Uani 1 1 d . . .
O7 O 0.6978(5) 0.6682(5) 0.4686(5) 0.0131(8) Uani 1 1 d . . .
O8 O 0.7123(5) 0.6327(6) 0.1123(5) 0.0182(9) Uani 1 1 d . . .
O9 O 0.9207(6) 0.9059(5) 0.3436(6) 0.0165(9) Uani 1 1 d D . .
H9 H 0.969505 0.945562 0.445783 0.025 Uiso 0.5 1 calc DR . .

loop_
_atom_site_aniso_label
_atom_site_aniso_U_11
_atom_site_aniso_U_22
_atom_site_aniso_U_33
_atom_site_aniso_U_23
_atom_site_aniso_U_13
_atom_site_aniso_U_12
Rb1 0.0177(3) 0.0192(3) 0.0150(3) 0.0017(2) 0.0021(2) 0.0031(2)
Al1 0.0065(10) 0.0077(11) 0.0065(11) 0.0008(9) 0.0003(8) 0.0010(8)
I1 0.00695(17) 0.00903(17) 0.00756(17) 0.00145(13) 0.00014(13) 0.00144(12)
I2 0.00749(17) 0.00773(17) 0.00722(17) 0.00024(13) 0.00120(13) 0.00036(13)
I3 0.00832(17) 0.01179(18) 0.00862(18) 0.00224(13) 0.00012(13) -0.00240(13)
O1 0.0116(19) 0.019(2) 0.015(2) 0.0098(17) 0.0015(16) 0.0044(16)
O2 0.0078(19) 0.028(2) 0.018(2) 0.0101(19) 0.0019(17) 0.0021(17)
O3 0.023(2) 0.013(2) 0.016(2) -0.0011(17) -0.0003(18) -0.0008(17)
O4 0.0122(19) 0.0105(19) 0.014(2) -0.0017(16) -0.0005(16) 0.0046(16)
O5 0.025(2) 0.016(2) 0.0070(19) -0.0010(16) 0.0035(17) 0.0069(18)
O6 0.009(2) 0.018(2) 0.027(2) -0.0024(19) 0.0023(18) -0.0032(17)
O7 0.011(2) 0.014(2) 0.013(2) 0.0011(16) 0.0038(16) -0.0016(16)
O8 0.012(2) 0.028(2) 0.012(2) 0.0047(18) -0.0024(16) -0.0030(18)
O9 0.019(2) 0.0055(19) 0.024(2) 0.0018(17) -0.0007(18) -0.0009(16)

loop_
_atom_type_symbol
_atom_type_description
_atom_type_scat_dispersion_real
_atom_type_scat_dispersion_imag
_atom_type_scat_source
Al Al 0.0645 0.0514 'International Tables Vol C Tables 4.2.6.8 and 6.1.1.4'
H H 0.0000 0.0000 'International Tables Vol C Tables 4.2.6.8 and 6.1.1.4'
I I -0.4742 1.8119 'International Tables Vol C Tables 4.2.6.8 and 6.1.1.4'
O O 0.0106 0.0060 'International Tables Vol C Tables 4.2.6.8 and 6.1.1.4'
Rb Rb -0.9393 2.9676 'International Tables Vol C Tables 4.2.6.8 and 6.1.1.4'

loop_
_geom_angle_atom_site_label_1
_geom_angle_atom_site_label_2
_geom_angle_atom_site_label_3
_geom_angle
_geom_angle_site_symmetry_1
_geom_angle_site_symmetry_3
Rb1 Rb1 Al1 174.07(3) 2_775 1_554
O1 Rb1 Rb1 155.34(8) 2_665 2_775
O1 Rb1 Al1 30.12(7) 2_665 1_554
O1 Rb1 O5 117.19(10) 2_665 1_654
O1 Rb1 O9 126.26(10) 2_665 2_775
O2 Rb1 Rb1 64.13(9) 1_655 2_775
O2 Rb1 Al1 121.28(9) 1_655 1_554
O2 Rb1 O1 91.22(11) 1_655 2_665
O2 Rb1 O4 131.82(11) 1_655 1_554
O2 Rb1 O5 52.12(10) 1_655 1_654
O2 Rb1 O9 104.47(11) 1_655 2_775
O3 Rb1 Rb1 95.27(8) 2_675 2_775
O3 Rb1 Al1 79.73(8) 2_675 1_554
O3 Rb1 O1 109.18(11) 2_675 2_665
O3 Rb1 O2 157.66(12) 2_675 1_655
O3 Rb1 O4 62.64(11) 2_675 1_554
O3 Rb1 O5 120.82(11) 2_675 1_654
O3 Rb1 O9 71.14(11) 2_675 2_775
O4 Rb1 Rb1 149.29(8) 1_554 2_775
O4 Rb1 Al1 29.57(7) 1_554 1_554
O4 Rb1 O1 50.14(10) 1_554 2_665
O4 Rb1 O5 161.94(10) 1_554 1_654
O4 Rb1 O9 120.98(11) 1_554 2_775
O5 Rb1 Rb1 47.54(6) 1_654 2_775
O5 Rb1 Rb1 62.47(9) 2_676 2_775
O5 Rb1 Al1 116.82(9) 2_676 1_554
O5 Rb1 Al1 132.74(6) 1_654 1_554
O5 Rb1 O1 127.47(11) 2_676 2_665
O5 Rb1 O2 100.50(12) 2_676 1_655
O5 Rb1 O3 60.08(11) 2_676 2_675
O5 Rb1 O4 87.27(11) 2_676 1_554
O5 Rb1 O5 110.01(9) 2_676 1_654
O5 Rb1 O9 100.11(11) 2_676 2_775
O6 Rb1 Rb1 95.60(8) 1_654 2_775
O6 Rb1 Al1 83.84(8) 1_654 1_554
O6 Rb1 O1 76.90(11) 1_654 2_665
O6 Rb1 O2 76.82(12) 1_654 1_655
O6 Rb1 O3 115.81(12) 1_654 2_675
O6 Rb1 O4 112.83(11) 1_654 1_554
O6 Rb1 O5 155.63(12) 1_654 2_676
O6 Rb1 O5 49.13(10) 1_654 1_654
O6 Rb1 O7 63.11(11) 1_654 1_554
O6 Rb1 O9 58.28(11) 1_654 2_775
O7 Rb1 Rb1 145.50(8) 1_554 2_775
O7 Rb1 Al1 29.85(7) 1_554 1_554
O7 Rb1 O1 50.70(11) 1_554 2_665
O7 Rb1 O2 128.54(12) 1_554 1_655
O7 Rb1 O3 73.28(11) 1_554 2_675
O7 Rb1 O4 52.26(10) 1_554 1_554
O7 Rb1 O5 110.29(10) 1_554 1_654
O7 Rb1 O5 129.27(11) 1_554 2_676
O7 Rb1 O9 81.43(11) 1_554 2_775
O8 Rb1 Rb1 97.04(9) . 2_775
O8 Rb1 Al1 88.18(8) . 1_554
O8 Rb1 O1 69.05(11) . 2_665
O8 Rb1 O2 60.01(11) . 1_655
O8 Rb1 O3 118.13(12) . 2_675
O8 Rb1 O4 77.67(11) . 1_554
O8 Rb1 O5 73.35(12) . 2_676
O8 Rb1 O5 111.61(11) . 1_654
O8 Rb1 O6 122.82(13) . 1_654
O8 Rb1 O7 117.17(11) . 1_554
O8 Rb1 O9 160.46(11) . 2_775
O9 Rb1 Rb1 64.08(8) 2_775 2_775
O9 Rb1 Al1 110.94(8) 2_775 1_554
O9 Rb1 O5 52.47(10) 2_775 1_654
Rb1 Al1 Rb1 180.0 1_556 2_665
O1 Al1 Rb1 55.96(13) . 2_665
O1 Al1 Rb1 55.96(13) 2_666 1_556
O1 Al1 Rb1 124.04(13) . 1_556
O1 Al1 Rb1 124.04(13) 2_666 2_665
O1 Al1 O1 180.00(18) . 2_666
O1 Al1 O7 86.36(17) . 2_666
O1 Al1 O7 93.64(17) 2_666 2_666
O1 Al1 O7 93.64(17) . .
O1 Al1 O7 86.36(17) 2_666 .
O4 Al1 Rb1 128.02(12) . 2_665
O4 Al1 Rb1 51.98(12) 2_666 2_665
O4 Al1 Rb1 51.98(12) . 1_556
O4 Al1 Rb1 128.02(12) 2_666 1_556
O4 Al1 O1 87.06(17) 2_666 .
O4 Al1 O1 92.94(17) . .
O4 Al1 O1 92.94(17) 2_666 2_666
O4 Al1 O1 87.06(17) . 2_666
O4 Al1 O4 180.0 2_666 .
O4 Al1 O7 87.29(17) 2_666 2_666
O4 Al1 O7 92.71(17) . 2_666
O4 Al1 O7 87.29(17) . .
O4 Al1 O7 92.71(17) 2_666 .
O7 Al1 Rb1 130.06(12) . 2_665
O7 Al1 Rb1 130.06(12) 2_666 1_556
O7 Al1 Rb1 49.94(12) . 1_556
O7 Al1 Rb1 49.94(12) 2_666 2_665
O7 Al1 O7 180.0 . 2_666
Rb1 I1 Rb1 141.568(18) 2_675 2_665
O1 I1 Rb1 46.36(13) . 2_665
O1 I1 Rb1 126.60(13) . 2_675
O2 I1 Rb1 66.78(14) . 2_675
O2 I1 Rb1 76.02(14) . 2_665
O2 I1 O1 95.34(18) . .
O2 I1 O3 100.7(2) . .
O3 I1 Rb1 141.06(14) . 2_665
O3 I1 Rb1 44.83(14) . 2_675
O3 I1 O1 96.59(19) . .
Rb1 I2 Rb1 139.748(18) 1_456 1_556
O4 I2 Rb1 122.34(13) . 1_456
O4 I2 Rb1 42.15(12) . 1_556
O5 I2 Rb1 63.13(14) . 1_456
O5 I2 Rb1 80.55(14) . 1_556
O5 I2 O4 96.63(18) . .
O5 I2 O6 99.2(2) . .
O6 I2 Rb1 43.49(13) . 1_456
O6 I2 Rb1 137.64(14) . 1_556
O6 I2 O4 96.73(18) . .
Rb1 I3 Rb1 142.913(18) . 1_556
O7 I3 Rb1 126.89(13) . .
O7 I3 Rb1 40.54(13) . 1_556
O7 I3 O9 94.17(18) . .
O8 I3 Rb1 40.47(13) . .
O8 I3 Rb1 135.08(13) . 1_556
O8 I3 O7 97.32(18) . .
O8 I3 O9 96.08(19) . .
O9 I3 Rb1 68.64(13) . .
O9 I3 Rb1 77.23(13) . 1_556
Al1 O1 Rb1 93.92(15) . 2_665
I1 O1 Rb1 108.70(17) . 2_665
I1 O1 Al1 140.0(2) . .
I1 O2 Rb1 136.67(19) . 1_455
I1 O3 Rb1 109.92(18) . 2_675
Al1 O4 Rb1 98.45(14) . 1_556
I2 O4 Rb1 113.87(17) . 1_556
I2 O4 Al1 127.8(2) . .
Rb1 O5 Rb1 69.99(9) 2_676 1_456
I2 O5 Rb1 90.15(15) . 1_456
I2 O5 Rb1 140.5(2) . 2_676
I2 O6 Rb1 111.16(18) . 1_456
Al1 O7 Rb1 100.21(15) . 1_556
I3 O7 Rb1 115.78(17) . 1_556
I3 O7 Al1 133.0(2) . .
I3 O8 Rb1 115.63(18) . .
I3 O9 Rb1 135.12(19) . 2_775

loop_
_geom_bond_atom_site_label_1
_geom_bond_atom_site_label_2
_geom_bond_distance
_geom_bond_site_symmetry_2
Rb1 Rb1 3.7653(12) 2_775
Rb1 Al1 3.7973(6) 1_554
Rb1 O1 3.154(4) 2_665
Rb1 O2 3.021(4) 1_655
Rb1 O3 2.979(4) 2_675
Rb1 O4 3.024(4) 1_554
Rb1 O5 2.956(4) 2_676
Rb1 O5 3.553(4) 1_654
Rb1 O6 2.940(4) 1_654
Rb1 O7 2.953(4) 1_554
Rb1 O8 2.875(4) .
Rb1 O9 3.236(4) 2_775
Al1 O1 1.910(4) 2_666
Al1 O1 1.910(4) .
Al1 O4 1.895(4) 2_666
Al1 O4 1.895(4) .
Al1 O7 1.921(4) .
Al1 O7 1.921(4) 2_666
I1 O1 1.838(4) .
I1 O2 1.793(4) .
I1 O3 1.802(4) .
I2 O4 1.832(4) .
I2 O5 1.791(4) .
I2 O6 1.829(4) .
I3 O7 1.824(4) .
I3 O8 1.795(4) .
I3 O9 1.859(4) .
